data_2215838
loop_
_publ_author_name
'\;Sahin, Onur'
'B\"uy\"ukg\"ung\"or, Orhan'
'\;Sa\;smaz, Selami'
'Kantar, Cihan'

_publ_contact_author_address
;
Department of Physics
Ondokuz May\?is University
TR-55139
Samsun
Turkey
;
_publ_contact_author_email onurs@omu.edu.tr
_publ_contact_author_name '\;Sahin, Onur'
_publ_section_title
;
 4-(4-Allyl-2-methoxyphenoxy)benzene-1,2-dicarbonitrile
;
_journal_coeditor_code CI2458
_journal_date_accepted 2007-09-14
_journal_date_recd_electronic 2007-09-03
_journal_issue 11
_journal_name_full 'Acta Crystallographica Section E'
_journal_page_first o4205
_journal_page_last o4205
_journal_paper_category QO
_journal_paper_doi 10.1107/S1600536807045138
_journal_volume 63
_journal_year 2007
_chemical_formula_iupac 'C18 H14 N2 O2'
_chemical_formula_moiety 'C18 H14 N2 O2'
_chemical_formula_sum 'C18 H14 N2 O2'
_chemical_formula_weight 290.31
_chemical_name_systematic
;
4-(4-Allyl-2-methoxyphenoxy)benzene-1,2-dicarbonitrile
;
_space_group_IT_number 33
_symmetry_cell_setting orthorhombic
_symmetry_space_group_name_Hall 'P 2c -2n'
_symmetry_space_group_name_H-M 'P n a 21'
_atom_sites_solution_hydrogens geom
_atom_sites_solution_primary direct
_atom_sites_solution_secondary difmap
_audit_creation_method SHELXL-97
_cell_angle_alpha 90.00
_cell_angle_beta 90.00
_cell_angle_gamma 90.00
_cell_formula_units_Z 4
_cell_length_a 14.7784(13)
_cell_length_b 11.9726(9)
_cell_length_c 8.6133(6)
_cell_measurement_reflns_used 11502
_cell_measurement_temperature 296
_cell_measurement_theta_max 27.75
_cell_measurement_theta_min 1.70
_cell_volume 1524.0(2)
_computing_cell_refinement 'X-AREA (Stoe & Cie, 2002)'
_computing_data_collection 'X-AREA (Stoe & Cie, 2002)'
_computing_data_reduction 'X-RED32 (Stoe & Cie, 2002)'
_computing_molecular_graphics 'ORTEP3 for Windows (Farrugia, 1997)'
_computing_publication_material 'WinGX (Farrugia, 1999)'
_computing_structure_refinement 'SHELXL97 (Sheldrick, 1997)'
_computing_structure_solution 'SHELXS97 (Sheldrick, 1997)'
_diffrn_ambient_temperature 296
_diffrn_detector_area_resol_mean 6.67
_diffrn_measured_fraction_theta_full 0.984
_diffrn_measured_fraction_theta_max 0.984
_diffrn_measurement_device_type 'Stoe IPDSII'
_diffrn_measurement_method '\w scans'
_diffrn_radiation_monochromator graphite
_diffrn_radiation_source 'fine-focus sealed tube'
_diffrn_radiation_type MoK\a
_diffrn_radiation_wavelength 0.71073
_diffrn_reflns_av_R_equivalents 0.0744
_diffrn_reflns_av_sigmaI/netI 0.0346
_diffrn_reflns_limit_h_max 19
_diffrn_reflns_limit_h_min -19
_diffrn_reflns_limit_k_max 15
_diffrn_reflns_limit_k_min -15
_diffrn_reflns_limit_l_max 11
_diffrn_reflns_limit_l_min -10
_diffrn_reflns_number 14749
_diffrn_reflns_theta_full 27.97
_diffrn_reflns_theta_max 27.97
_diffrn_reflns_theta_min 2.19
_diffrn_standards_number 0
_exptl_absorpt_coefficient_mu 0.084
_exptl_absorpt_correction_T_max 0.9889
_exptl_absorpt_correction_T_min 0.9688
_exptl_absorpt_correction_type integration
_exptl_absorpt_process_details '(X-RED32; Stoe & Cie, 2002)'
_exptl_crystal_colour Colourless
_exptl_crystal_density_diffrn 1.265
_exptl_crystal_density_method 'not measured'
_exptl_crystal_description Prism
_exptl_crystal_F_000 608
_exptl_crystal_size_max 0.78
_exptl_crystal_size_mid 0.40
_exptl_crystal_size_min 0.17
_refine_diff_density_max 0.084
_refine_diff_density_min -0.099
_refine_ls_extinction_method none
_refine_ls_goodness_of_fit_ref 0.906
_refine_ls_hydrogen_treatment mixed
_refine_ls_matrix_type full
_refine_ls_number_parameters 225
_refine_ls_number_reflns 1930
_refine_ls_number_restraints 3
_refine_ls_restrained_S_all 0.906
_refine_ls_R_factor_all 0.0555
_refine_ls_R_factor_gt 0.0351
_refine_ls_shift/su_max 0.001
_refine_ls_shift/su_mean <0.001
_refine_ls_structure_factor_coef Fsqd
_refine_ls_weighting_details 'calc w=1/[\s^2^(Fo^2^)+(0.0656P)^2^] where P=(Fo^2^+2Fc^2^)/3'
_refine_ls_weighting_scheme calc
_refine_ls_wR_factor_gt 0.0890
_refine_ls_wR_factor_ref 0.0993
_reflns_number_gt 1317
_reflns_number_total 1930
_reflns_threshold_expression I>2\s(I)
_cod_data_source_file ci2458.cif
_cod_data_source_block I
_cod_depositor_comments
;
The following automatic conversions were performed:
'_symmetry_cell_setting' value 'Orthorhombic' changed to 'orthorhombic'
according to '/home/saulius/struct/CIF-dictionaries/cif_core.dic'
dictionary named 'cif_core.dic' version 2.4.1 from 2010-06-29.

Automatic conversion script
Id: cif_fix_enum 1527 2010-12-29 10:47:43Z saulius 

The following automatic conversions were performed:

'_symmetry_cell_setting' value 'Orthorhombic' changed to
'orthorhombic' according to
/home/saulius/struct/CIF-dictionaries/cif_core.dic dictionary named
'cif_core.dic' version 2.4.1 from 2010-06-29.

Automatic conversion script
Id: cif_fix_values 1715 2011-07-08 13:25:40Z adriana 
;
_cod_original_sg_symbol_H-M 'P n a21'
_cod_database_code 2215838
_cod_database_fobs_code 2215838

loop_
_symmetry_equiv_pos_as_xyz
'x, y, z'
'-x, -y, z+1/2'
'-x+1/2, y+1/2, z+1/2'
'x+1/2, -y+1/2, z'

loop_
_atom_site_type_symbol
_atom_site_label
_atom_site_fract_x
_atom_site_fract_y
_atom_site_fract_z
_atom_site_U_iso_or_equiv
_atom_site_adp_type
_atom_site_calc_flag
_atom_site_refinement_flags
_atom_site_occupancy
_atom_site_disorder_assembly
_atom_site_disorder_group
O O1 0.49053(11) 0.51155(13) 0.3686(2) 0.0736(5) Uani d . 1 . .
O O2 0.53129(11) 0.33713(16) 0.1909(2) 0.0828(5) Uani d . 1 . .
N N1 0.36210(17) 0.1802(2) 0.8284(4) 0.1042(9) Uani d . 1 . .
N N2 0.12638(15) 0.2620(2) 0.6747(4) 0.0956(7) Uani d . 1 . .
C C1 0.41981(14) 0.45549(17) 0.4342(3) 0.0608(5) Uani d . 1 . .
C C2 0.42998(15) 0.37518(17) 0.5476(3) 0.0617(5) Uani d . 1 . .
H H2 0.4858(17) 0.352(2) 0.584(3) 0.074 Uiso d . 1 . .
C C3 0.35322(14) 0.32673(17) 0.6111(3) 0.0613(5) Uani d . 1 . .
C C4 0.26687(14) 0.35687(18) 0.5590(3) 0.0642(5) Uani d . 1 . .
C C5 0.25886(15) 0.4388(2) 0.4455(3) 0.0708(6) Uani d . 1 . .
H H5 0.1964(18) 0.462(2) 0.410(3) 0.085 Uiso d . 1 . .
C C6 0.33423(16) 0.4874(2) 0.3835(3) 0.0682(6) Uani d . 1 . .
H H6 0.3309(15) 0.543(2) 0.302(4) 0.082 Uiso d . 1 . .
C C7 0.36038(15) 0.2447(2) 0.7318(3) 0.0740(6) Uani d . 1 . .
C C8 0.18843(16) 0.3044(2) 0.6234(3) 0.0730(6) Uani d . 1 . .
C C9 0.57803(13) 0.46782(19) 0.3737(3) 0.0642(5) Uani d . 1 . .
C C10 0.64291(18) 0.5200(2) 0.4616(4) 0.0764(6) Uani d . 1 . .
H H10 0.6209(17) 0.576(2) 0.528(4) 0.092 Uiso d . 1 . .
C C11 0.73302(17) 0.4895(2) 0.4442(4) 0.0790(7) Uani d . 1 . .
H H11 0.7764(19) 0.531(2) 0.516(4) 0.095 Uiso d . 1 . .
C C12 0.75807(15) 0.4089(2) 0.3391(3) 0.0732(6) Uani d . 1 A .
C C13 0.69107(16) 0.3541(2) 0.2541(3) 0.0710(6) Uani d . 1 . .
H H13 0.7080(17) 0.296(2) 0.174(4) 0.085 Uiso d . 1 . .
C C14 0.60094(15) 0.38315(18) 0.2714(3) 0.0669(6) Uani d . 1 . .
C C15 0.5531(2) 0.2518(2) 0.0813(4) 0.0978(9) Uani d . 1 . .
H H15A 0.5949 0.2806 0.0061 0.147 Uiso calc R 1 . .
H H15B 0.4989 0.2276 0.0297 0.147 Uiso calc R 1 . .
H H15C 0.5801 0.1896 0.1344 0.147 Uiso calc R 1 . .
C C16 0.85578(17) 0.3797(3) 0.3059(4) 0.0944(9) Uani d D 1 . .
H H16A 0.8696 0.3101 0.3583 0.113 Uiso calc PR 0.695(6) A 1
H H16C 0.8618 0.3665 0.1953 0.113 Uiso calc PR 0.695(6) A 1
H H16D 0.8699 0.4052 0.2030 0.113 Uiso d PR 0.305(6) A 2
H H16B 0.8615 0.2999 0.3060 0.113 Uiso d PR 0.305(6) A 2
C C17A 0.9235(3) 0.4622(4) 0.3515(7) 0.0994(15) Uani d PD 0.695(6) A 1
H H17A 0.9160 0.5350 0.3159 0.119 Uiso calc PR 0.695(6) A 1
C C18A 0.9929(3) 0.4418(6) 0.4376(8) 0.124(2) Uani d PD 0.695(6) A 1
H H18A 1.0026 0.3700 0.4754 0.148 Uiso calc PR 0.695(6) A 1
H H18B 1.0333 0.4987 0.4618 0.148 Uiso calc PR 0.695(6) A 1
C C17B 0.9235(6) 0.4196(9) 0.4153(14) 0.0994(15) Uani d PD 0.305(6) A 2
H H17B 0.9228 0.3906 0.5155 0.119 Uiso calc PR 0.305(6) A 2
C C18B 0.9847(10) 0.4930(13) 0.382(3) 0.124(2) Uani d PD 0.305(6) A 2
H H18C 0.9872 0.5235 0.2825 0.148 Uiso calc PR 0.305(6) A 2
H H18D 1.0263 0.5152 0.4567 0.148 Uiso calc PR 0.305(6) A 2

loop_
_atom_site_aniso_label
_atom_site_aniso_U_11
_atom_site_aniso_U_22
_atom_site_aniso_U_33
_atom_site_aniso_U_12
_atom_site_aniso_U_13
_atom_site_aniso_U_23
O1 0.0676(8) 0.0717(9) 0.0815(12) 0.0061(7) 0.0087(8) 0.0191(9)
O2 0.0739(9) 0.0871(11) 0.0874(13) -0.0033(8) -0.0090(9) -0.0118(10)
N1 0.1000(16) 0.1026(17) 0.110(2) -0.0132(13) -0.0126(14) 0.0421(17)
N2 0.0752(13) 0.1035(16) 0.108(2) -0.0108(12) 0.0071(13) -0.0001(15)
C1 0.0660(12) 0.0597(11) 0.0568(13) 0.0000(9) 0.0044(9) -0.0005(10)
C2 0.0622(11) 0.0620(11) 0.0607(14) 0.0009(9) -0.0053(10) -0.0006(10)
C3 0.0697(12) 0.0576(11) 0.0567(13) -0.0039(9) -0.0022(9) -0.0003(10)
C4 0.0609(11) 0.0682(12) 0.0636(14) -0.0013(9) 0.0013(10) -0.0050(11)
C5 0.0656(13) 0.0756(13) 0.0711(16) 0.0084(10) -0.0023(11) 0.0017(13)
C6 0.0718(13) 0.0713(14) 0.0616(15) 0.0088(10) -0.0010(11) 0.0061(12)
C7 0.0703(13) 0.0751(13) 0.0766(17) -0.0089(10) -0.0071(12) 0.0100(13)
C8 0.0634(12) 0.0784(13) 0.0772(17) -0.0002(11) 0.0007(11) -0.0007(13)
C9 0.0631(12) 0.0650(12) 0.0646(14) -0.0006(9) 0.0042(10) 0.0100(11)
C10 0.0858(16) 0.0753(14) 0.0680(17) -0.0058(12) 0.0048(13) 0.0063(13)
C11 0.0739(14) 0.0878(15) 0.0753(17) -0.0131(12) -0.0074(13) 0.0062(14)
C12 0.0677(12) 0.0778(13) 0.0743(18) -0.0015(11) -0.0009(11) 0.0156(13)
C13 0.0700(14) 0.0703(13) 0.0727(16) 0.0021(11) 0.0026(12) 0.0040(13)
C14 0.0651(11) 0.0704(13) 0.0652(14) -0.0038(10) -0.0036(10) 0.0089(11)
C15 0.101(2) 0.0907(17) 0.102(2) -0.0066(14) -0.0140(17) -0.0210(17)
C16 0.0680(14) 0.104(2) 0.111(3) -0.0034(13) -0.0023(14) 0.0154(19)
C17A 0.0668(18) 0.090(3) 0.141(5) 0.000(2) -0.001(2) 0.035(3)
C18A 0.085(2) 0.135(6) 0.151(7) -0.016(3) -0.031(3) 0.022(4)
C17B 0.0668(18) 0.090(3) 0.141(5) 0.000(2) -0.001(2) 0.035(3)
C18B 0.085(2) 0.135(6) 0.151(7) -0.016(3) -0.031(3) 0.022(4)

loop_
_atom_type_symbol
_atom_type_description
_atom_type_scat_dispersion_real
_atom_type_scat_dispersion_imag
_atom_type_scat_source
C C 0.0033 0.0000 'International Tables Vol C Tables 4.2.6.8 and 6.1.1.4'
H H 0.0000 0.0000 'International Tables Vol C Tables 4.2.6.8 and 6.1.1.4'
N N 0.0061 0.0000 'International Tables Vol C Tables 4.2.6.8 and 6.1.1.4'
O O 0.0106 0.0000 'International Tables Vol C Tables 4.2.6.8 and 6.1.1.4'

loop_
_geom_angle_atom_site_label_1
_geom_angle_atom_site_label_2
_geom_angle_atom_site_label_3
_geom_angle
C1 O1 C9 120.80(16)
C14 O2 C15 117.20(19)
O1 C1 C2 123.6(2)
O1 C1 C6 115.6(2)
C2 C1 C6 120.8(2)
C1 C2 C3 118.8(2)
C1 C2 H2 123.2(16)
C3 C2 H2 118.0(16)
C2 C3 C4 120.8(2)
C2 C3 C7 120.8(2)
C4 C3 C7 118.4(2)
C5 C4 C3 119.0(2)
C5 C4 C8 120.9(2)
C3 C4 C8 120.1(2)
C6 C5 C4 120.4(2)
C6 C5 H5 120.3(15)
C4 C5 H5 119.2(15)
C5 C6 C1 120.1(2)
C5 C6 H6 122.4(14)
C1 C6 H6 117.5(14)
N1 C7 C3 177.0(3)
N2 C8 C4 179.6(3)
C10 C9 C14 120.9(2)
C10 C9 O1 119.6(2)
C14 C9 O1 118.8(2)
C9 C10 C11 119.4(3)
C9 C10 H10 114.7(17)
C11 C10 H10 125.8(16)
C12 C11 C10 120.9(3)
C12 C11 H11 125.0(17)
C10 C11 H11 114.0(17)
C11 C12 C13 119.0(2)
C11 C12 C16 122.9(2)
C13 C12 C16 118.0(3)
C14 C13 C12 120.5(2)
C14 C13 H13 118.9(15)
C12 C13 H13 120.4(15)
O2 C14 C13 124.9(2)
O2 C14 C9 115.89(19)
C13 C14 C9 119.2(2)
O2 C15 H15A 109.5
O2 C15 H15B 109.5
H15A C15 H15B 109.5
O2 C15 H15C 109.5
H15A C15 H15C 109.5
H15B C15 H15C 109.5
C17B C16 C12 117.3(6)
C17A C16 C12 116.6(3)
C17A C16 H16A 108.1
C12 C16 H16A 108.1
C17B C16 H16C 128.8
C17A C16 H16C 108.1
C12 C16 H16C 108.1
H16A C16 H16C 107.3
C17B C16 H16D 110.1
C12 C16 H16D 108.0
H16A C16 H16D 131.0
C17B C16 H16B 105.4
C17A C16 H16B 127.8
C12 C16 H16B 108.3
H16D C16 H16B 107.3
C18A C17A C16 124.9(5)
C18A C17A H17A 117.6
C16 C17A H17A 117.6
C17A C18A H18A 120.0
C17A C18A H18B 120.0
H18A C18A H18B 120.0
C18B C17B C16 123.9(13)
C18B C17B H17B 118.0
C16 C17B H17B 118.0
C17B C18B H18C 120.0
C17B C18B H18D 120.0
H18C C18B H18D 120.0

loop_
_geom_bond_atom_site_label_1
_geom_bond_atom_site_label_2
_geom_bond_distance
O1 C1 1.364(3)
O1 C9 1.396(3)
O2 C14 1.358(3)
O2 C15 1.428(3)
N1 C7 1.136(3)
N2 C8 1.137(3)
C1 C2 1.379(3)
C1 C6 1.391(3)
C2 C3 1.386(3)
C2 H2 0.93(3)
C3 C4 1.400(3)
C3 C7 1.434(4)
C4 C5 1.390(3)
C4 C8 1.431(3)
C5 C6 1.366(4)
C5 H5 1.01(3)
C6 H6 0.97(3)
C9 C10 1.372(4)
C9 C14 1.385(4)
C10 C11 1.389(4)
C10 H10 0.94(3)
C11 C12 1.374(4)
C11 H11 1.02(3)
C12 C13 1.395(4)
C12 C16 1.513(4)
C13 C14 1.385(3)
C13 H13 1.02(3)
C15 H15A 0.96
C15 H15B 0.96
C15 H15C 0.96
C16 C17B 1.456(9)
C16 C17A 1.460(5)
C16 H16A 0.97
C16 H16C 0.97
C16 H16D 0.96
C16 H16B 0.96
C17A C18A 1.289(6)
C17A H17A 0.93
C18A H18A 0.93
C18A H18B 0.93
C17B C18B 1.294(9)
C17B H17B 0.93
C18B H18C 0.93
C18B H18D 0.93

loop_
_geom_hbond_atom_site_label_D
_geom_hbond_atom_site_label_H
_geom_hbond_atom_site_label_A
_geom_hbond_site_symmetry_A
_geom_hbond_distance_DH
_geom_hbond_distance_HA
_geom_hbond_distance_DA
_geom_hbond_angle_DHA
C2 H2 N2 4 0.93(3) 2.61(3) 3.510(3) 166(2)
C16 H16A Cg1 4 0.97 2.88 3.808(4) 160

loop_
_geom_torsion_atom_site_label_1
_geom_torsion_atom_site_label_2
_geom_torsion_atom_site_label_3
_geom_torsion_atom_site_label_4
_geom_torsion
C9 O1 C1 C2 21.1(3)
C9 O1 C1 C6 -161.3(2)
O1 C1 C2 C3 177.3(2)
C6 C1 C2 C3 -0.2(3)
C1 C2 C3 C4 1.3(3)
C1 C2 C3 C7 -178.6(2)
C2 C3 C4 C5 -1.9(3)
C7 C3 C4 C5 178.0(2)
C2 C3 C4 C8 178.7(2)
C7 C3 C4 C8 -1.4(3)
C3 C4 C5 C6 1.4(3)
C8 C4 C5 C6 -179.2(2)
C4 C5 C6 C1 -0.3(4)
O1 C1 C6 C5 -178.0(2)
C2 C1 C6 C5 -0.3(4)
C1 O1 C9 C10 -111.8(2)
C1 O1 C9 C14 78.0(3)
C14 C9 C10 C11 1.9(4)
O1 C9 C10 C11 -168.0(2)
C9 C10 C11 C12 0.8(4)
C10 C11 C12 C13 -2.8(4)
C10 C11 C12 C16 174.6(3)
C11 C12 C13 C14 2.3(4)
C16 C12 C13 C14 -175.3(2)
C15 O2 C14 C13 0.6(4)
C15 O2 C14 C9 178.3(2)
C12 C13 C14 O2 178.0(2)
C12 C13 C14 C9 0.3(3)
C10 C9 C14 O2 179.7(2)
O1 C9 C14 O2 -10.3(3)
C10 C9 C14 C13 -2.4(4)
O1 C9 C14 C13 167.6(2)
C11 C12 C16 C17B 14.8(6)
C13 C12 C16 C17B -167.7(5)
C11 C12 C16 C17A -18.7(5)
C13 C12 C16 C17A 158.7(3)
C17B C16 C17A C18A 27.7(11)
C12 C16 C17A C18A 126.7(6)
C17A C16 C17B C18B -17.3(12)
C12 C16 C17B C18B -113.7(14)
